data_7105694
loop_
_publ_author_name
'Eileen Theuergarten'
'Danny Schluns'
'Jorg Grunenberg'
'Constantin Daniliuc'
'Peter Jones'
'Matthias Tamm'

_publ_section_title
;
 Intramolecular heterolytic dihydrogen cleavage by a bifunctional
 frustrated pyrazolylborane Lewis pair
;
_journal_name_full Chem.Commun.
_journal_page_first 8561
_journal_paper_doi 10.1039/c0cc03474f
_journal_volume 46
_journal_year 2010
_chemical_formula_sum 'C26 H26 B F10 N2'
_chemical_formula_weight 567.30
_chemical_name_systematic
;
?
;
_space_group_IT_number 2
_symmetry_cell_setting triclinic
_symmetry_space_group_name_Hall '-P 1'
_symmetry_space_group_name_H-M 'P -1'
_atom_sites_solution_hydrogens geom
_atom_sites_solution_primary direct
_atom_sites_solution_secondary difmap
_audit_creation_method SHELXL-97
_cell_angle_alpha 70.662(2)
_cell_angle_beta 88.369(2)
_cell_angle_gamma 84.317(2)
_cell_formula_units_Z 2
_cell_length_a 9.6918(2)
_cell_length_b 10.6951(2)
_cell_length_c 13.4413(4)
_cell_measurement_reflns_used 17472
_cell_measurement_temperature 100(2)
_cell_measurement_theta_max 29.2196
_cell_measurement_theta_min 2.6420
_cell_volume 1308.17(6)
_computing_cell_refinement
;
CrysAlisPro, Oxford Diffraction Ltd.,
Version 1.171.33.55 (release 05-01-2010 CrysAlis171 .NET)
(compiled Jan 5 2010,16:28:46)
;
_computing_data_collection
;
CrysAlisPro, Oxford Diffraction Ltd.,
Version 1.171.33.55 (release 05-01-2010 CrysAlis171 .NET)
(compiled Jan 5 2010,16:28:46)
;
_computing_data_reduction
;
CrysAlisPro, Oxford Diffraction Ltd.,
Version 1.171.33.55 (release 05-01-2010 CrysAlis171 .NET)
(compiled Jan 5 2010,16:28:46)
;
_computing_molecular_graphics 'BRUKER XP'
_computing_publication_material SHELXL-97
_computing_structure_refinement 'SHELXL-97 (Sheldrick, 1997)'
_computing_structure_solution 'SHELXS-97 (Sheldrick, 1990)'
_diffrn_ambient_temperature 100(2)
_diffrn_detector_area_resol_mean 16.1419
_diffrn_measured_fraction_theta_full 0.993
_diffrn_measured_fraction_theta_max 0.993
_diffrn_measurement_device_type 'Xcalibur, Eos'
_diffrn_measurement_method '\w scans'
_diffrn_radiation_monochromator graphite
_diffrn_radiation_source 'Enhance (Mo) X-ray Source'
_diffrn_radiation_type 'Mo K\a'
_diffrn_radiation_wavelength 0.71073
_diffrn_reflns_av_R_equivalents 0.0322
_diffrn_reflns_av_sigmaI/netI 0.0361
_diffrn_reflns_limit_h_max 12
_diffrn_reflns_limit_h_min -12
_diffrn_reflns_limit_k_max 13
_diffrn_reflns_limit_k_min -13
_diffrn_reflns_limit_l_max 17
_diffrn_reflns_limit_l_min -17
_diffrn_reflns_number 46023
_diffrn_reflns_theta_full 27.48
_diffrn_reflns_theta_max 27.48
_diffrn_reflns_theta_min 2.65
_exptl_absorpt_coefficient_mu 0.134
_exptl_absorpt_correction_T_max 1.00000
_exptl_absorpt_correction_T_min 0.99295
_exptl_absorpt_correction_type multi-scan
_exptl_absorpt_process_details
;
CrysAlisPro, Oxford Diffraction Ltd.,
Version 1.171.33.55 (release 05-01-2010 CrysAlis171 .NET)
(compiled Jan 5 2010,16:28:46)
;
_exptl_crystal_colour colourless
_exptl_crystal_density_diffrn 1.440
_exptl_crystal_density_method 'not measured'
_exptl_crystal_description prism
_exptl_crystal_F_000 582
_exptl_crystal_size_max 0.26
_exptl_crystal_size_mid 0.25
_exptl_crystal_size_min 0.18
_refine_diff_density_max 0.306
_refine_diff_density_min -0.209
_refine_diff_density_rms 0.037
_refine_ls_extinction_method none
_refine_ls_goodness_of_fit_ref 0.913
_refine_ls_hydrogen_treatment
;
The hydrogen of the C2 atom was refined freely.
The methyls were refined using a rigid model, others riding.
;
_refine_ls_matrix_type full
_refine_ls_number_parameters 363
_refine_ls_number_reflns 5970
_refine_ls_number_restraints 0
_refine_ls_restrained_S_all 0.913
_refine_ls_R_factor_all 0.0483
_refine_ls_R_factor_gt 0.0305
_refine_ls_shift/su_max 0.001
_refine_ls_shift/su_mean 0.000
_refine_ls_structure_factor_coef Fsqd
_refine_ls_weighting_details 'calc w=1/[\s^2^(Fo^2^)+(0.0430P)^2^+0.0000P] where P=(Fo^2^+2Fc^2^)/3'
_refine_ls_weighting_scheme calc
_refine_ls_wR_factor_gt 0.0702
_refine_ls_wR_factor_ref 0.0731
_reflns_number_gt 4179
_reflns_number_total 5970
_reflns_threshold_expression >2sigma(I)
_cod_data_source_file C0CC03474F.TXT
_cod_data_source_block eileen05
_cod_original_cell_volume 1308.17(5)
_cod_database_code 7105694

loop_
_symmetry_equiv_pos_as_xyz
'x, y, z'
'-x, -y, -z'

loop_
_atom_site_label
_atom_site_type_symbol
_atom_site_fract_x
_atom_site_fract_y
_atom_site_fract_z
_atom_site_U_iso_or_equiv
_atom_site_adp_type
_atom_site_occupancy
_atom_site_symmetry_multiplicity
_atom_site_calc_flag
_atom_site_refinement_flags
_atom_site_disorder_assembly
_atom_site_disorder_group
B B 0.27716(13) 0.45559(13) 0.75363(10) 0.0167(3) Uani 1 1 d . . .
N1 N 0.28110(9) 0.56484(9) 0.79192(7) 0.0170(2) Uani 1 1 d . . .
N2 N 0.15220(9) 0.60278(9) 0.82989(8) 0.0177(2) Uani 1 1 d . . .
F1 F 0.10489(7) 0.67280(6) 0.60602(5) 0.02504(17) Uani 1 1 d . . .
F2 F -0.14155(7) 0.65177(7) 0.53199(6) 0.02805(17) Uani 1 1 d . . .
F3 F -0.24626(7) 0.41222(7) 0.58664(6) 0.02908(18) Uani 1 1 d . . .
F4 F -0.09901(7) 0.19128(7) 0.71540(6) 0.02814(18) Uani 1 1 d . . .
F5 F 0.14985(7) 0.20907(6) 0.78902(5) 0.02364(16) Uani 1 1 d . . .
F6 F 0.40206(7) 0.30544(7) 0.95325(5) 0.02778(17) Uani 1 1 d . . .
F7 F 0.59269(7) 0.09530(7) 0.98884(6) 0.03126(18) Uani 1 1 d . . .
F8 F 0.69421(7) 0.01807(7) 0.82623(7) 0.0347(2) Uani 1 1 d . . .
F9 F 0.60438(7) 0.15376(7) 0.62615(6) 0.03376(19) Uani 1 1 d . . .
F10 F 0.41057(7) 0.36267(7) 0.58993(5) 0.02666(17) Uani 1 1 d . . .
C1 C 0.17698(11) 0.69143(11) 0.87321(9) 0.0163(2) Uani 1 1 d . . .
C2 C 0.31864(12) 0.71789(12) 0.86162(9) 0.0177(2) Uani 1 1 d . . .
H2 H 0.3604(12) 0.7782(12) 0.8832(10) 0.020(3) Uiso 1 1 d . . .
C3 C 0.38275(11) 0.63969(11) 0.80963(9) 0.0160(2) Uani 1 1 d . . .
C4 C 0.06383(12) 0.75687(11) 0.92441(9) 0.0185(3) Uani 1 1 d . . .
C5 C -0.07736(12) 0.71376(14) 0.90970(12) 0.0332(3) Uani 1 1 d . . .
H5A H -0.0974 0.7381 0.8342 0.040 Uiso 1 1 calc R . .
H5B H -0.1490 0.7584 0.9425 0.040 Uiso 1 1 calc R . .
H5C H -0.0765 0.6171 0.9429 0.040 Uiso 1 1 calc R . .
C6 C 0.06209(14) 0.90793(12) 0.87398(10) 0.0287(3) Uani 1 1 d . . .
H6A H 0.1517 0.9359 0.8858 0.034 Uiso 1 1 calc R . .
H6B H -0.0117 0.9516 0.9058 0.034 Uiso 1 1 calc R . .
H6C H 0.0451 0.9331 0.7980 0.034 Uiso 1 1 calc R . .
C7 C 0.09551(13) 0.71848(13) 1.04233(10) 0.0277(3) Uani 1 1 d . . .
H7A H 0.0876 0.6231 1.0766 0.033 Uiso 1 1 calc R . .
H7B H 0.0293 0.7695 1.0740 0.033 Uiso 1 1 calc R . .
H7C H 0.1899 0.7382 1.0518 0.033 Uiso 1 1 calc R . .
C8 C 0.52673(11) 0.64968(11) 0.75981(9) 0.0177(2) Uani 1 1 d . . .
C9 C 0.58075(12) 0.77785(12) 0.76457(10) 0.0222(3) Uani 1 1 d . . .
H9A H 0.5144 0.8541 0.7295 0.027 Uiso 1 1 calc R . .
H9B H 0.6705 0.7897 0.7288 0.027 Uiso 1 1 calc R . .
H9C H 0.5919 0.7715 0.8384 0.027 Uiso 1 1 calc R . .
C10 C 0.63300(12) 0.53370(12) 0.81841(10) 0.0235(3) Uani 1 1 d . . .
H10A H 0.6279 0.5194 0.8943 0.028 Uiso 1 1 calc R . .
H10B H 0.7265 0.5552 0.7931 0.028 Uiso 1 1 calc R . .
H10C H 0.6124 0.4527 0.8052 0.028 Uiso 1 1 calc R . .
C11 C 0.51595(12) 0.66142(12) 0.64316(9) 0.0238(3) Uani 1 1 d . . .
H11A H 0.4874 0.5784 0.6380 0.029 Uiso 1 1 calc R . .
H11B H 0.6064 0.6780 0.6094 0.029 Uiso 1 1 calc R . .
H11C H 0.4472 0.7353 0.6076 0.029 Uiso 1 1 calc R . .
C12 C 0.13655(11) 0.44237(11) 0.70361(9) 0.0167(2) Uani 1 1 d . . .
C13 C 0.05709(12) 0.55198(11) 0.63716(9) 0.0181(3) Uani 1 1 d . . .
C14 C -0.06951(12) 0.54318(11) 0.59774(9) 0.0195(3) Uani 1 1 d . . .
C15 C -0.12265(11) 0.42139(12) 0.62414(9) 0.0200(3) Uani 1 1 d . . .
C16 C -0.04687(12) 0.30970(11) 0.68848(9) 0.0195(3) Uani 1 1 d . . .
C17 C 0.08084(11) 0.32150(11) 0.72546(9) 0.0178(3) Uani 1 1 d . . .
C18 C 0.40009(11) 0.34248(11) 0.76989(9) 0.0171(2) Uani 1 1 d . . .
C19 C 0.44964(12) 0.27031(11) 0.87032(9) 0.0191(3) Uani 1 1 d . . .
C20 C 0.54707(12) 0.16175(11) 0.89034(10) 0.0217(3) Uani 1 1 d . . .
C21 C 0.59894(12) 0.12256(12) 0.80774(11) 0.0239(3) Uani 1 1 d . . .
C22 C 0.55274(12) 0.19122(12) 0.70629(10) 0.0229(3) Uani 1 1 d . . .
C23 C 0.45399(12) 0.29778(11) 0.68953(9) 0.0186(3) Uani 1 1 d . . .
C24 C 0.28812(15) 0.03912(15) 0.59146(12) 0.0428(4) Uani 1 1 d . . .
H24A H 0.2543 0.1223 0.6035 0.051 Uiso 1 1 calc R . .
H24B H 0.3838 0.0444 0.5659 0.051 Uiso 1 1 calc R . .
H24C H 0.2851 -0.0353 0.6576 0.051 Uiso 1 1 calc R . .
C25 C 0.19710(14) 0.01746(14) 0.50985(11) 0.0359(3) Uani 1 1 d . . .
H25A H 0.2036 0.0915 0.4426 0.043 Uiso 1 1 calc R . .
H25B H 0.2330 -0.0660 0.4974 0.043 Uiso 1 1 calc R . .
C26 C 0.04636(13) 0.00920(13) 0.54113(10) 0.0270(3) Uani 1 1 d . . .
H26A H 0.0113 0.0917 0.5554 0.032 Uiso 1 1 calc R . .
H26B H 0.0398 -0.0662 0.6075 0.032 Uiso 1 1 calc R . .

loop_
_atom_site_aniso_label
_atom_site_aniso_U_11
_atom_site_aniso_U_22
_atom_site_aniso_U_33
_atom_site_aniso_U_23
_atom_site_aniso_U_13
_atom_site_aniso_U_12
B 0.0183(7) 0.0168(7) 0.0132(6) -0.0027(5) 0.0033(5) -0.0025(5)
N1 0.0140(5) 0.0186(5) 0.0192(5) -0.0078(4) 0.0007(4) 0.0002(4)
N2 0.0136(5) 0.0190(5) 0.0213(5) -0.0085(4) 0.0009(4) 0.0013(4)
F1 0.0264(4) 0.0153(3) 0.0301(4) -0.0023(3) -0.0029(3) -0.0033(3)
F2 0.0230(4) 0.0259(4) 0.0278(4) -0.0002(3) -0.0061(3) 0.0040(3)
F3 0.0181(4) 0.0357(4) 0.0338(4) -0.0110(3) -0.0060(3) -0.0043(3)
F4 0.0246(4) 0.0217(4) 0.0393(4) -0.0101(3) -0.0008(3) -0.0077(3)
F5 0.0217(4) 0.0159(4) 0.0298(4) -0.0036(3) -0.0025(3) 0.0012(3)
F6 0.0343(4) 0.0313(4) 0.0178(4) -0.0089(3) 0.0003(3) -0.0005(3)
F7 0.0345(4) 0.0230(4) 0.0306(4) 0.0001(3) -0.0147(3) -0.0034(3)
F8 0.0232(4) 0.0206(4) 0.0603(5) -0.0148(4) -0.0092(4) 0.0067(3)
F9 0.0291(4) 0.0386(5) 0.0429(5) -0.0286(4) 0.0037(3) 0.0053(3)
F10 0.0298(4) 0.0325(4) 0.0187(4) -0.0117(3) -0.0024(3) 0.0042(3)
C1 0.0170(6) 0.0139(6) 0.0166(6) -0.0037(5) -0.0017(5) 0.0010(5)
C2 0.0179(6) 0.0171(6) 0.0190(6) -0.0068(5) -0.0020(5) -0.0023(5)
C3 0.0148(6) 0.0161(6) 0.0152(6) -0.0029(5) -0.0037(4) -0.0001(5)
C4 0.0168(6) 0.0183(6) 0.0210(6) -0.0085(5) 0.0003(5) 0.0017(5)
C5 0.0167(7) 0.0388(8) 0.0530(9) -0.0282(7) 0.0023(6) 0.0016(6)
C6 0.0339(8) 0.0202(7) 0.0288(7) -0.0066(6) 0.0051(6) 0.0057(6)
C7 0.0277(7) 0.0307(7) 0.0225(7) -0.0086(6) 0.0028(5) 0.0064(6)
C8 0.0139(6) 0.0193(6) 0.0191(6) -0.0056(5) 0.0001(5) -0.0009(5)
C9 0.0179(6) 0.0235(7) 0.0237(6) -0.0056(5) 0.0003(5) -0.0028(5)
C10 0.0162(6) 0.0226(7) 0.0288(7) -0.0049(5) -0.0004(5) -0.0005(5)
C11 0.0222(6) 0.0275(7) 0.0221(6) -0.0086(5) 0.0048(5) -0.0047(5)
C12 0.0177(6) 0.0178(6) 0.0160(6) -0.0081(5) 0.0026(5) -0.0005(5)
C13 0.0207(6) 0.0155(6) 0.0191(6) -0.0070(5) 0.0035(5) -0.0026(5)
C14 0.0196(6) 0.0208(6) 0.0154(6) -0.0037(5) -0.0009(5) 0.0038(5)
C15 0.0144(6) 0.0293(7) 0.0192(6) -0.0115(5) 0.0008(5) -0.0032(5)
C16 0.0209(6) 0.0183(6) 0.0221(6) -0.0099(5) 0.0048(5) -0.0058(5)
C17 0.0187(6) 0.0164(6) 0.0179(6) -0.0063(5) 0.0016(5) 0.0026(5)
C18 0.0165(6) 0.0160(6) 0.0203(6) -0.0074(5) -0.0003(5) -0.0029(5)
C19 0.0202(6) 0.0188(6) 0.0198(6) -0.0078(5) 0.0006(5) -0.0039(5)
C20 0.0204(6) 0.0169(6) 0.0250(7) -0.0017(5) -0.0078(5) -0.0052(5)
C21 0.0151(6) 0.0148(6) 0.0417(8) -0.0097(6) -0.0052(5) 0.0016(5)
C22 0.0180(6) 0.0254(7) 0.0314(7) -0.0180(6) 0.0025(5) -0.0022(5)
C23 0.0181(6) 0.0187(6) 0.0195(6) -0.0068(5) -0.0025(5) -0.0020(5)
C24 0.0360(8) 0.0380(9) 0.0462(9) -0.0031(7) -0.0065(7) -0.0004(7)
C25 0.0362(8) 0.0344(8) 0.0365(8) -0.0119(7) 0.0053(7) -0.0017(6)
C26 0.0346(8) 0.0215(7) 0.0232(7) -0.0068(5) 0.0036(5) 0.0021(6)

loop_
_atom_type_symbol
_atom_type_description
_atom_type_scat_dispersion_real
_atom_type_scat_dispersion_imag
_atom_type_scat_source
C C 0.0033 0.0016 'International Tables Vol C Tables 4.2.6.8 and 6.1.1.4'
H H 0.0000 0.0000 'International Tables Vol C Tables 4.2.6.8 and 6.1.1.4'
B B 0.0013 0.0007 'International Tables Vol C Tables 4.2.6.8 and 6.1.1.4'
F F 0.0171 0.0103 'International Tables Vol C Tables 4.2.6.8 and 6.1.1.4'
N N 0.0061 0.0033 'International Tables Vol C Tables 4.2.6.8 and 6.1.1.4'

loop_
_geom_angle_atom_site_label_1
_geom_angle_atom_site_label_2
_geom_angle_atom_site_label_3
_geom_angle
_geom_angle_site_symmetry_1
_geom_angle_site_symmetry_3
_geom_angle_publ_flag
N1 B C12 117.14(10) . . ?
N1 B C18 123.00(11) . . ?
C12 B C18 119.56(10) . . ?
C3 N1 N2 109.85(8) . . ?
C3 N1 B 136.66(9) . . ?
N2 N1 B 113.26(9) . . ?
C1 N2 N1 105.58(9) . . ?
N2 C1 C2 111.09(10) . . ?
N2 C1 C4 122.07(10) . . ?
C2 C1 C4 126.81(10) . . ?
C3 C2 C1 107.41(10) . . ?
C2 C3 N1 105.99(9) . . ?
C2 C3 C8 127.42(10) . . ?
N1 C3 C8 125.49(9) . . ?
C1 C4 C5 110.97(10) . . ?
C1 C4 C6 108.59(9) . . ?
C5 C4 C6 109.58(10) . . ?
C1 C4 C7 109.21(9) . . ?
C5 C4 C7 109.54(10) . . ?
C6 C4 C7 108.91(10) . . ?
C3 C8 C9 107.87(9) . . ?
C3 C8 C11 109.66(9) . . ?
C9 C8 C11 107.84(9) . . ?
C3 C8 C10 113.34(9) . . ?
C9 C8 C10 106.99(10) . . ?
C11 C8 C10 110.92(9) . . ?
C17 C12 C13 115.23(10) . . ?
C17 C12 B 122.53(10) . . ?
C13 C12 B 122.20(10) . . ?
F1 C13 C14 116.89(10) . . ?
F1 C13 C12 120.18(10) . . ?
C14 C13 C12 122.90(11) . . ?
F2 C14 C13 120.77(10) . . ?
F2 C14 C15 119.42(10) . . ?
C13 C14 C15 119.81(11) . . ?
F3 C15 C16 120.46(10) . . ?
F3 C15 C14 120.13(10) . . ?
C16 C15 C14 119.41(11) . . ?
F4 C16 C15 119.57(10) . . ?
F4 C16 C17 121.03(11) . . ?
C15 C16 C17 119.39(11) . . ?
F5 C17 C16 116.83(10) . . ?
F5 C17 C12 119.91(10) . . ?
C16 C17 C12 123.21(11) . . ?
C19 C18 C23 115.64(10) . . ?
C19 C18 B 120.35(10) . . ?
C23 C18 B 123.57(10) . . ?
F6 C19 C20 117.33(10) . . ?
F6 C19 C18 119.80(10) . . ?
C20 C19 C18 122.86(11) . . ?
F7 C20 C21 119.89(11) . . ?
F7 C20 C19 120.82(11) . . ?
C21 C20 C19 119.29(11) . . ?
F8 C21 C20 119.74(11) . . ?
F8 C21 C22 120.26(11) . . ?
C20 C21 C22 119.99(11) . . ?
F9 C22 C23 121.08(11) . . ?
F9 C22 C21 119.83(11) . . ?
C23 C22 C21 119.09(11) . . ?
F10 C23 C22 117.84(10) . . ?
F10 C23 C18 119.04(10) . . ?
C22 C23 C18 123.11(11) . . ?
C26 C25 C24 113.78(12) . . ?
C25 C26 C26 114.23(13) . 2_556 ?

loop_
_geom_bond_atom_site_label_1
_geom_bond_atom_site_label_2
_geom_bond_distance
_geom_bond_site_symmetry_2
_geom_bond_publ_flag
B N1 1.4281(16) . ?
B C12 1.5756(18) . ?
B C18 1.5764(17) . ?
N1 C3 1.4013(14) . ?
N1 N2 1.4094(12) . ?
N2 C1 1.3094(14) . ?
F1 C13 1.3449(13) . ?
F2 C14 1.3461(13) . ?
F3 C15 1.3376(13) . ?
F4 C16 1.3428(13) . ?
F5 C17 1.3476(13) . ?
F6 C19 1.3453(13) . ?
F7 C20 1.3421(13) . ?
F8 C21 1.3372(13) . ?
F9 C22 1.3368(13) . ?
F10 C23 1.3454(13) . ?
C1 C2 1.4230(16) . ?
C1 C4 1.5132(15) . ?
C2 C3 1.3541(16) . ?
C3 C8 1.5284(15) . ?
C4 C5 1.5248(17) . ?
C4 C6 1.5297(16) . ?
C4 C7 1.5320(17) . ?
C8 C9 1.5360(16) . ?
C8 C11 1.5367(16) . ?
C8 C10 1.5382(16) . ?
C12 C17 1.3881(16) . ?
C12 C13 1.3899(16) . ?
C13 C14 1.3741(16) . ?
C14 C15 1.3799(16) . ?
C15 C16 1.3757(17) . ?
C16 C17 1.3793(16) . ?
C18 C19 1.3864(16) . ?
C18 C23 1.3887(16) . ?
C19 C20 1.3794(16) . ?
C20 C21 1.3769(18) . ?
C21 C22 1.3804(18) . ?
C22 C23 1.3754(16) . ?
C24 C25 1.516(2) . ?
C25 C26 1.5117(18) . ?
C26 C26 1.518(3) 2_556 ?

loop_
_geom_torsion_atom_site_label_1
_geom_torsion_atom_site_label_2
_geom_torsion_atom_site_label_3
_geom_torsion_atom_site_label_4
_geom_torsion
_geom_torsion_site_symmetry_1
_geom_torsion_site_symmetry_2
_geom_torsion_site_symmetry_3
_geom_torsion_site_symmetry_4
_geom_torsion_publ_flag
C12 B N1 C3 -155.05(12) . . . . ?
C18 B N1 C3 31.4(2) . . . . ?
C12 B N1 N2 31.10(14) . . . . ?
C18 B N1 N2 -142.49(10) . . . . ?
C3 N1 N2 C1 -3.02(12) . . . . ?
B N1 N2 C1 172.51(10) . . . . ?
N1 N2 C1 C2 2.29(12) . . . . ?
N1 N2 C1 C4 -179.63(9) . . . . ?
N2 C1 C2 C3 -0.76(14) . . . . ?
C4 C1 C2 C3 -178.74(11) . . . . ?
C1 C2 C3 N1 -1.14(12) . . . . ?
C1 C2 C3 C8 167.33(11) . . . . ?
N2 N1 C3 C2 2.56(12) . . . . ?
B N1 C3 C2 -171.44(13) . . . . ?
N2 N1 C3 C8 -166.19(10) . . . . ?
B N1 C3 C8 19.8(2) . . . . ?
N2 C1 C4 C5 -4.58(16) . . . . ?
C2 C1 C4 C5 173.19(12) . . . . ?
N2 C1 C4 C6 -125.09(12) . . . . ?
C2 C1 C4 C6 52.68(15) . . . . ?
N2 C1 C4 C7 116.27(12) . . . . ?
C2 C1 C4 C7 -65.96(15) . . . . ?
C2 C3 C8 C9 -7.98(16) . . . . ?
N1 C3 C8 C9 158.37(10) . . . . ?
C2 C3 C8 C11 -125.17(12) . . . . ?
N1 C3 C8 C11 41.17(15) . . . . ?
C2 C3 C8 C10 110.28(13) . . . . ?
N1 C3 C8 C10 -83.38(14) . . . . ?
N1 B C12 C17 -136.30(11) . . . . ?
C18 B C12 C17 37.52(16) . . . . ?
N1 B C12 C13 41.45(15) . . . . ?
C18 B C12 C13 -144.73(11) . . . . ?
C17 C12 C13 F1 -176.24(9) . . . . ?
B C12 C13 F1 5.86(16) . . . . ?
C17 C12 C13 C14 1.74(16) . . . . ?
B C12 C13 C14 -176.17(11) . . . . ?
F1 C13 C14 F2 -0.68(16) . . . . ?
C12 C13 C14 F2 -178.72(10) . . . . ?
F1 C13 C14 C15 178.13(10) . . . . ?
C12 C13 C14 C15 0.08(17) . . . . ?
F2 C14 C15 F3 -1.63(16) . . . . ?
C13 C14 C15 F3 179.54(10) . . . . ?
F2 C14 C15 C16 177.82(10) . . . . ?
C13 C14 C15 C16 -1.01(17) . . . . ?
F3 C15 C16 F4 -1.38(16) . . . . ?
C14 C15 C16 F4 179.17(10) . . . . ?
F3 C15 C16 C17 179.46(10) . . . . ?
C14 C15 C16 C17 0.01(17) . . . . ?
F4 C16 C17 F5 0.20(16) . . . . ?
C15 C16 C17 F5 179.35(10) . . . . ?
F4 C16 C17 C12 -177.16(10) . . . . ?
C15 C16 C17 C12 1.99(17) . . . . ?
C13 C12 C17 F5 179.93(9) . . . . ?
B C12 C17 F5 -2.17(16) . . . . ?
C13 C12 C17 C16 -2.79(16) . . . . ?
B C12 C17 C16 175.11(10) . . . . ?
N1 B C18 C19 55.68(16) . . . . ?
C12 B C18 C19 -117.77(12) . . . . ?
N1 B C18 C23 -132.23(12) . . . . ?
C12 B C18 C23 54.33(16) . . . . ?
C23 C18 C19 F6 -179.24(10) . . . . ?
B C18 C19 F6 -6.54(16) . . . . ?
C23 C18 C19 C20 0.60(17) . . . . ?
B C18 C19 C20 173.30(11) . . . . ?
F6 C19 C20 F7 -0.56(16) . . . . ?
C18 C19 C20 F7 179.60(10) . . . . ?
F6 C19 C20 C21 -179.79(10) . . . . ?
C18 C19 C20 C21 0.36(18) . . . . ?
F7 C20 C21 F8 0.24(17) . . . . ?
C19 C20 C21 F8 179.49(10) . . . . ?
F7 C20 C21 C22 -179.64(10) . . . . ?
C19 C20 C21 C22 -0.39(18) . . . . ?
F8 C21 C22 F9 -0.58(17) . . . . ?
C20 C21 C22 F9 179.30(11) . . . . ?
F8 C21 C22 C23 179.56(10) . . . . ?
C20 C21 C22 C23 -0.56(18) . . . . ?
F9 C22 C23 F10 0.32(17) . . . . ?
C21 C22 C23 F10 -179.82(10) . . . . ?
F9 C22 C23 C18 -178.23(10) . . . . ?
C21 C22 C23 C18 1.63(18) . . . . ?
C19 C18 C23 F10 179.85(10) . . . . ?
B C18 C23 F10 7.42(17) . . . . ?
C19 C18 C23 C22 -1.61(17) . . . . ?
B C18 C23 C22 -174.05(11) . . . . ?
C24 C25 C26 C26 178.62(14) . . . 2_556 ?
